data_2240146
loop_
_publ_author_name
'Baughman, Russell G.'
'Delanty, Molly C.'
'Ortwerth, Michael F.'

_publ_section_title
;
 Crystal structure of 1,6-dithiacyclodeca-<i>cis</i>-3,<i>cis</i>-8-diene
 (DTCDD)
;
_journal_coeditor_code HB7285
_journal_issue 11
_journal_name_full 'Acta Crystallographica Section E'
_journal_page_first o1218
_journal_paper_doi 10.1107/S1600536814023319
_journal_volume 70
_journal_year 2014
_chemical_formula_iupac 'C8 H12 S2'
_chemical_formula_moiety 'C8 H12 S2'
_chemical_formula_sum 'C8 H12 S2'
_chemical_formula_weight 172.31
_chemical_name_common DTCDD
_chemical_name_systematic
;
1,6-Dithiacyclodeca-<i>cis</i>-3,<i>cis</i>-8-diene
;
_space_group_IT_number 64
_symmetry_cell_setting orthorhombic
_symmetry_space_group_name_Hall '-C 2ac 2'
_symmetry_space_group_name_H-M 'C m c a'
_atom_sites_solution_hydrogens difmap
_atom_sites_solution_primary direct
_atom_sites_solution_secondary difmap
_audit_creation_method SHELXL-97
_cell_angle_alpha 90.00
_cell_angle_beta 90.00
_cell_angle_gamma 90.00
_cell_formula_units_Z 4
_cell_length_a 13.5706(6)
_cell_length_b 7.5329(4)
_cell_length_c 8.4303(4)
_cell_measurement_reflns_used 100
_cell_measurement_temperature 293(2)
_cell_measurement_theta_max 22.18
_cell_measurement_theta_min 10.83
_cell_volume 861.80(7)
_computing_cell_refinement
;
XSCANS  (Bruker, 1996)
;
_computing_data_collection
;
XSCANS (Bruker, 1996)
;
_computing_data_reduction
;
XSCANS (Bruker, 1996)
;
_computing_molecular_graphics
;
SHELXTL/PC (Sheldrick, 2008)
;
_computing_publication_material
;
SHELXTL/PC and SHELXL97  (Sheldrick, 2008)
;
_computing_structure_refinement
;
SHELXL97 (Sheldrick, 2008)
;
_computing_structure_solution
;
SHELXS86 (Sheldrick, 2008)
;
_diffrn_ambient_temperature 293(2)
_diffrn_measured_fraction_theta_full 0.990
_diffrn_measured_fraction_theta_max 0.990
_diffrn_measurement_device 'Bruker P4 diffractometer'
_diffrn_measurement_method \q/2\q
_diffrn_radiation_monochromator graphite
_diffrn_radiation_source 'normal-focus sealed tube'
_diffrn_radiation_type MoK\a
_diffrn_radiation_wavelength 0.71073
_diffrn_reflns_av_R_equivalents 0.0273
_diffrn_reflns_av_sigmaI/netI 0.0297
_diffrn_reflns_limit_h_max 17
_diffrn_reflns_limit_h_min -1
_diffrn_reflns_limit_k_max 9
_diffrn_reflns_limit_k_min -1
_diffrn_reflns_limit_l_max 1
_diffrn_reflns_limit_l_min -10
_diffrn_reflns_number 707
_diffrn_reflns_theta_full 27.48
_diffrn_reflns_theta_max 27.48
_diffrn_reflns_theta_min 3.00
_diffrn_standards_decay_% 1.0
_diffrn_standards_interval_count 100
_diffrn_standards_number 3
_exptl_absorpt_coefficient_mu 0.540
_exptl_absorpt_correction_T_max 0.845
_exptl_absorpt_correction_T_min 0.676
_exptl_absorpt_correction_type integration
_exptl_absorpt_process_details
;
(<i>XSHELL</i>; Bruker, 1999)
;
_exptl_crystal_colour Colorless
_exptl_crystal_density_diffrn 1.328
_exptl_crystal_density_method 'not measured'
_exptl_crystal_description Parallelepiped
_exptl_crystal_F_000 368
_exptl_crystal_size_max 0.43
_exptl_crystal_size_mid 0.40
_exptl_crystal_size_min 0.17
_refine_diff_density_max 0.193
_refine_diff_density_min -0.220
_refine_ls_extinction_method none
_refine_ls_goodness_of_fit_ref 1.073
_refine_ls_hydrogen_treatment constr
_refine_ls_matrix_type full
_refine_ls_number_parameters 24
_refine_ls_number_reflns 509
_refine_ls_number_restraints 0
_refine_ls_restrained_S_all 1.073
_refine_ls_R_factor_all 0.0487
_refine_ls_R_factor_gt 0.0341
_refine_ls_shift/su_max 0.000
_refine_ls_shift/su_mean 0.000
_refine_ls_structure_factor_coef Fsqd
_refine_ls_weighting_details 'w=1/[\s^2^(Fo^2^)+(0.0314P)^2^+0.6276P] where P=(Fo^2^+2Fc^2^)/3'
_refine_ls_weighting_scheme calc
_refine_ls_wR_factor_gt 0.0848
_refine_ls_wR_factor_ref 0.0899
_reflns_number_gt 398
_reflns_number_total 509
_reflns_threshold_expression 'I > 2\s(I)'
_cod_data_source_file hb7285sup1.cif
_cod_data_source_block I
_cod_original_sg_symbol_Hall '-C 2bc 2'
_cod_database_code 2240146
_cod_database_fobs_code 2240146

loop_
_symmetry_equiv_pos_as_xyz
'x, y, z'
'-x, -y+1/2, z+1/2'
'-x, y+1/2, -z+1/2'
'x, -y, -z'
'x+1/2, y+1/2, z'
'-x+1/2, -y+1, z+1/2'
'-x+1/2, y+1, -z+1/2'
'x+1/2, -y+1/2, -z'
'-x, -y, -z'
'x, y-1/2, -z-1/2'
'x, -y-1/2, z-1/2'
'-x, y, z'
'-x+1/2, -y+1/2, -z'
'x+1/2, y, -z-1/2'
'x+1/2, -y, z-1/2'
'-x+1/2, y+1/2, z'

loop_
_atom_site_type_symbol
_atom_site_label
_atom_site_fract_x
_atom_site_fract_y
_atom_site_fract_z
_atom_site_U_iso_or_equiv
_atom_site_adp_type
_atom_site_calc_flag
_atom_site_refinement_flags
_atom_site_occupancy
_atom_site_symmetry_multiplicity
S S1 0.30007(4) 0.5000 0.5000 0.0595(3) Uani d S 1 2
C C1 0.38479(12) 0.6100(3) 0.3650(2) 0.0431(5) Uani d . 1 1
H H1A 0.4246 0.5210 0.3119 0.052 Uiso calc R 1 1
H H1B 0.3472 0.6724 0.2846 0.052 Uiso calc R 1 1
C C2 0.45087(12) 0.7380(2) 0.4462(2) 0.0400(4) Uani d . 1 1
H H2 0.4204 0.8281 0.5034 0.048 Uiso calc R 1 1

loop_
_atom_site_aniso_label
_atom_site_aniso_U_11
_atom_site_aniso_U_22
_atom_site_aniso_U_33
_atom_site_aniso_U_12
_atom_site_aniso_U_13
_atom_site_aniso_U_23
S1 0.0253(3) 0.0766(6) 0.0767(6) 0.000 0.000 0.0329(5)
C1 0.0316(8) 0.0521(11) 0.0455(9) 0.0009(8) -0.0024(7) 0.0113(8)
C2 0.0460(10) 0.0333(8) 0.0406(8) 0.0076(8) 0.0049(8) 0.0055(7)

loop_
_atom_type_symbol
_atom_type_description
_atom_type_scat_dispersion_real
_atom_type_scat_dispersion_imag
_atom_type_scat_source
C C 0.0033 0.0016 'International Tables Vol C Tables 4.2.6.8 and 6.1.1.4'
H H 0.0000 0.0000 'International Tables Vol C Tables 4.2.6.8 and 6.1.1.4'
S S 0.1246 0.1234 'International Tables Vol C Tables 4.2.6.8 and 6.1.1.4'

loop_
_geom_angle_atom_site_label_1
_geom_angle_atom_site_label_2
_geom_angle_atom_site_label_3
_geom_angle_site_symmetry_1
_geom_angle_site_symmetry_3
_geom_angle
C1 S1 C1 . 4_566 101.52(11)
C2 C1 S1 . . 112.93(13)
C2 C1 H1A . . 109.0
S1 C1 H1A . . 109.0
C2 C1 H1B . . 109.0
S1 C1 H1B . . 109.0
H1A C1 H1B . . 107.8
C2 C2 C1 12_655 . 127.18(9)
C2 C2 H2 12_655 . 116.4
C1 C2 H2 . . 116.4

loop_
_geom_bond_atom_site_label_1
_geom_bond_atom_site_label_2
_geom_bond_site_symmetry_2
_geom_bond_distance
S1 C1 . 1.8177(18)
S1 C1 4_566 1.8177(18)
C1 C2 . 1.484(3)
C1 H1A . 0.9700
C1 H1B . 0.9700
C2 C2 12_655 1.333(3)
C2 H2 . 0.9300

loop_
_geom_torsion_atom_site_label_1
_geom_torsion_atom_site_label_2
_geom_torsion_atom_site_label_3
_geom_torsion_atom_site_label_4
_geom_torsion_site_symmetry_1
_geom_torsion_site_symmetry_4
_geom_torsion
_geom_torsion_publ_flag
C1 S1 C1 C2 4_566 . -59.88(11) n
S1 C1 C2 C2 . 12_655 122.76(9) n
